data_7700681
loop_
_publ_author_name
'Tudi, Abudukadi'
'Han, Shujuan'
'Abudurusuli, Ailijiang'
'Yu, Haohai'
'Yang, Zhihua'
'Pan, Shilie'

_publ_section_title
;
 Structural modulation induced by M<sup>IIIA</sup> metals in
 Ba<sub>3</sub>MQ<sub>4</sub>X (M = Al, Ga, In; Q = S, Se; X = Cl, Br): an
 experimental and computational analysis.
;
_journal_issue 33
_journal_name_full 'Dalton transactions (Cambridge, England : 2003)'
_journal_page_first 12713
_journal_page_last 12719
_journal_paper_doi 10.1039/c9dt01833f
_journal_volume 48
_journal_year 2019
_chemical_formula_sum 'Al Ba3 Br S4'
_chemical_formula_weight 647.15
_space_group_IT_number 62
_space_group_name_Hall '-P 2ac 2n'
_space_group_name_H-M_alt 'P n m a'
_symmetry_cell_setting orthorhombic
_symmetry_space_group_name_Hall '-P 2ac 2n'
_symmetry_space_group_name_H-M 'P n m a'
_atom_sites_solution_primary direct
_atom_sites_solution_secondary difmap
_audit_creation_method SHELXL-97
_audit_update_record
;
2019-04-29 deposited with the CCDC.    2019-07-25 downloaded from the CCDC.
;
_cell_angle_alpha 90.00
_cell_angle_beta 90.00
_cell_angle_gamma 90.00
_cell_formula_units_Z 4
_cell_length_a 12.3743(15)
_cell_length_b 9.5728(12)
_cell_length_c 8.4609(10)
_cell_measurement_reflns_used 3154
_cell_measurement_temperature 296(2)
_cell_measurement_theta_max 27.55
_cell_measurement_theta_min 2.92
_cell_volume 1002.3(2)
_computing_cell_refinement 'Bruker SMART'
_computing_data_collection 'Bruker SMART'
_computing_data_reduction 'Bruker SAINT'
_computing_molecular_graphics 'Bruker SHELXTL'
_computing_publication_material 'Bruker SHELXTL'
_computing_structure_refinement 'Bruker SHELXTL'
_computing_structure_solution 'Bruker SHELXTL'
_diffrn_ambient_temperature 296(2)
_diffrn_measured_fraction_theta_full 0.999
_diffrn_measured_fraction_theta_max 0.999
_diffrn_measurement_device_type 'CCD area detector'
_diffrn_measurement_method 'phi and omega scans'
_diffrn_radiation_monochromator graphite
_diffrn_radiation_source 'fine-focus sealed tube'
_diffrn_radiation_type MoK\a
_diffrn_radiation_wavelength 0.71073
_diffrn_reflns_av_R_equivalents 0.0261
_diffrn_reflns_av_sigmaI/netI 0.0203
_diffrn_reflns_limit_h_max 16
_diffrn_reflns_limit_h_min -15
_diffrn_reflns_limit_k_max 12
_diffrn_reflns_limit_k_min -8
_diffrn_reflns_limit_l_max 11
_diffrn_reflns_limit_l_min -10
_diffrn_reflns_number 5857
_diffrn_reflns_theta_full 27.59
_diffrn_reflns_theta_max 27.59
_diffrn_reflns_theta_min 2.92
_exptl_absorpt_coefficient_mu 16.486
_exptl_absorpt_correction_T_max 0.7456
_exptl_absorpt_correction_T_min 0.5943
_exptl_absorpt_correction_type multi-scan
_exptl_absorpt_process_details SADABS
_exptl_crystal_colour colorless
_exptl_crystal_density_diffrn 4.289
_exptl_crystal_density_method 'not measured'
_exptl_crystal_description block
_exptl_crystal_F_000 1120
_exptl_crystal_size_max 0.164
_exptl_crystal_size_mid 0.122
_exptl_crystal_size_min 0.096
_refine_diff_density_max 1.482
_refine_diff_density_min -3.838
_refine_diff_density_rms 0.323
_refine_ls_extinction_coef 0.0026(2)
_refine_ls_extinction_expression Fc^*^=kFc[1+0.001xFc^2^\l^3^/sin(2\q)]^-1/4^
_refine_ls_extinction_method SHELXL
_refine_ls_goodness_of_fit_ref 1.091
_refine_ls_matrix_type full
_refine_ls_number_parameters 50
_refine_ls_number_reflns 1234
_refine_ls_number_restraints 0
_refine_ls_restrained_S_all 1.091
_refine_ls_R_factor_all 0.0339
_refine_ls_R_factor_gt 0.0325
_refine_ls_shift/su_max 0.000
_refine_ls_shift/su_mean 0.000
_refine_ls_structure_factor_coef Fsqd
_refine_ls_weighting_details 'calc w=1/[\s^2^(Fo^2^)+(0.0366P)^2^+28.9749P] where P=(Fo^2^+2Fc^2^)/3'
_refine_ls_weighting_scheme calc
_refine_ls_wR_factor_gt 0.0911
_refine_ls_wR_factor_ref 0.0919
_reflns_number_gt 1174
_reflns_number_total 1234
_reflns_threshold_expression >2sigma(I)
_cod_data_source_file c9dt01833f2.cif
_cod_data_source_block baalsbr
_cod_depositor_comments
;
The following automatic conversions were performed:

'_symmetry_cell_setting' value 'Orthorhombic' changed to
'orthorhombic' according to
/home/data/users/saulius/crontab/automatic-downloads/rss-feeds/RSC/lib/dictionaries/cif_core.dic
dictionary named 'cif_core.dic' version 2.4.2 from 2011-04-26.

Automatic conversion script
Id: cif_fix_values 4973 2017-02-22 13:04:09Z antanas 

 Adding full bibliography for 7700681--7700684.cif.
;
_cod_original_sg_symbol_H-M 'Pnma '
_cod_database_code 7700681

loop_
_symmetry_equiv_pos_as_xyz
'x, y, z'
'-x+1/2, -y, z+1/2'
'-x, y+1/2, -z'
'x+1/2, -y+1/2, -z+1/2'
'-x, -y, -z'
'x-1/2, y, -z-1/2'
'x, -y-1/2, z'
'-x-1/2, y-1/2, z-1/2'

loop_
_atom_site_label
_atom_site_type_symbol
_atom_site_fract_x
_atom_site_fract_y
_atom_site_fract_z
_atom_site_U_iso_or_equiv
_atom_site_adp_type
_atom_site_occupancy
_atom_site_symmetry_multiplicity
_atom_site_calc_flag
_atom_site_refinement_flags
Ba1 Ba 0.02503(5) 0.2500 0.41333(7) 0.0135(2) Uani 1 2 d S
Ba2 Ba -0.16470(4) -0.02122(5) 0.09107(6) 0.01624(19) Uani 1 1 d .
Br3 Br 0.26816(11) 0.2500 0.16763(17) 0.0301(3) Uani 1 2 d S
S4 S 0.07193(16) -0.0514(2) 0.3118(2) 0.0168(4) Uani 1 1 d .
S3 S 0.2178(2) 0.2500 0.6339(3) 0.0163(5) Uani 1 2 d S
S2 S -0.0081(2) 0.2500 0.0337(3) 0.0136(5) Uani 1 2 d S
Al9 Al -0.1055(2) 0.2500 0.8107(4) 0.0095(6) Uani 1 2 d S

loop_
_atom_site_aniso_label
_atom_site_aniso_U_11
_atom_site_aniso_U_22
_atom_site_aniso_U_33
_atom_site_aniso_U_23
_atom_site_aniso_U_13
_atom_site_aniso_U_12
Ba1 0.0156(3) 0.0118(3) 0.0131(3) 0.000 -0.0034(2) 0.000
Ba2 0.0165(3) 0.0139(3) 0.0184(3) 0.00042(17) 0.00216(17) -0.00095(17)
Br3 0.0263(6) 0.0323(7) 0.0316(7) 0.000 -0.0031(5) 0.000
S4 0.0195(9) 0.0110(9) 0.0199(9) -0.0036(7) 0.0020(7) 0.0016(7)
S3 0.0087(11) 0.0228(14) 0.0175(13) 0.000 -0.0025(10) 0.000
S2 0.0122(11) 0.0176(12) 0.0109(12) 0.000 -0.0014(10) 0.000
Al9 0.0096(14) 0.0101(14) 0.0087(14) 0.000 0.0009(11) 0.000

loop_
_atom_type_symbol
_atom_type_description
_atom_type_scat_dispersion_real
_atom_type_scat_dispersion_imag
_atom_type_scat_source
Al Al 0.0645 0.0514 'International Tables Vol C Tables 4.2.6.8 and 6.1.1.4'
S S 0.1246 0.1234 'International Tables Vol C Tables 4.2.6.8 and 6.1.1.4'
Br Br -0.2901 2.4595 'International Tables Vol C Tables 4.2.6.8 and 6.1.1.4'
Ba Ba -0.3244 2.2819 'International Tables Vol C Tables 4.2.6.8 and 6.1.1.4'

loop_
_geom_angle_atom_site_label_1
_geom_angle_atom_site_label_2
_geom_angle_atom_site_label_3
_geom_angle
_geom_angle_site_symmetry_1
_geom_angle_site_symmetry_3
S3 Ba1 S4 91.35(4) . 7_565
S3 Ba1 S4 91.35(4) . .
S4 Ba1 S4 140.48(8) 7_565 .
S3 Ba1 S4 81.32(6) . 3_556
S4 Ba1 S4 73.65(6) 7_565 3_556
S4 Ba1 S4 145.57(5) . 3_556
S3 Ba1 S4 81.32(6) . 5_556
S4 Ba1 S4 145.57(5) 7_565 5_556
S4 Ba1 S4 73.65(6) . 5_556
S4 Ba1 S4 72.00(7) 3_556 5_556
S3 Ba1 S2 135.31(7) . .
S4 Ba1 S2 75.29(4) 7_565 .
S4 Ba1 S2 75.29(4) . .
S4 Ba1 S2 131.78(5) 3_556 .
S4 Ba1 S2 131.78(5) 5_556 .
S3 Ba1 Br3 154.12(6) . 6_556
S4 Ba1 Br3 97.24(4) 7_565 6_556
S4 Ba1 Br3 97.24(4) . 6_556
S4 Ba1 Br3 77.81(4) 3_556 6_556
S4 Ba1 Br3 77.81(4) 5_556 6_556
S2 Ba1 Br3 70.57(5) . 6_556
S3 Ba1 Br3 72.68(6) . .
S4 Ba1 Br3 71.64(4) 7_565 .
S4 Ba1 Br3 71.64(4) . .
S4 Ba1 Br3 135.55(4) 3_556 .
S4 Ba1 Br3 135.55(4) 5_556 .
S2 Ba1 Br3 62.63(5) . .
Br3 Ba1 Br3 133.20(2) 6_556 .
S3 Ba1 Al9 77.62(7) . .
S4 Ba1 Al9 109.54(4) 7_565 .
S4 Ba1 Al9 109.54(4) . .
S4 Ba1 Al9 36.03(4) 3_556 .
S4 Ba1 Al9 36.03(4) 5_556 .
S2 Ba1 Al9 147.07(7) . .
Br3 Ba1 Al9 76.50(6) 6_556 .
Br3 Ba1 Al9 150.31(6) . .
S3 Ba1 Ba2 142.692(18) . 7_565
S4 Ba1 Ba2 51.49(4) 7_565 7_565
S4 Ba1 Ba2 118.60(4) . 7_565
S4 Ba1 Ba2 84.35(4) 3_556 7_565
S4 Ba1 Ba2 126.12(4) 5_556 7_565
S2 Ba1 Ba2 47.43(3) . 7_565
Br3 Ba1 Ba2 49.707(19) 6_556 7_565
Br3 Ba1 Ba2 94.93(2) . 7_565
Al9 Ba1 Ba2 108.95(4) . 7_565
S3 Ba1 Ba2 49.65(4) . 4
S4 Ba1 Ba2 46.67(4) 7_565 4
S4 Ba1 Ba2 111.60(4) . 4
S4 Ba1 Ba2 89.07(4) 3_556 4
S4 Ba1 Ba2 129.96(4) 5_556 4
S2 Ba1 Ba2 95.56(4) . 4
Br3 Ba1 Ba2 143.908(13) 6_556 4
Br3 Ba1 Ba2 46.682(17) . 4
Al9 Ba1 Ba2 111.47(4) . 4
Ba2 Ba1 Ba2 96.060(13) 7_565 4
S3 Ba1 Ba2 49.65(4) . 6_656
S4 Ba1 Ba2 111.60(4) 7_565 6_656
S4 Ba1 Ba2 46.67(4) . 6_656
S4 Ba1 Ba2 129.96(4) 3_556 6_656
S4 Ba1 Ba2 89.07(4) 5_556 6_656
S2 Ba1 Ba2 95.56(4) . 6_656
Br3 Ba1 Ba2 143.907(13) 6_556 6_656
Br3 Ba1 Ba2 46.682(17) . 6_656
Al9 Ba1 Ba2 111.47(4) . 6_656
Ba2 Ba1 Ba2 139.564(17) 7_565 6_656
Ba2 Ba1 Ba2 68.133(18) 4 6_656
S2 Ba2 S3 84.92(5) 5 5_556
S2 Ba2 S2 95.574(17) 5 .
S3 Ba2 S2 139.20(6) 5_556 .
S2 Ba2 Br3 66.25(5) 5 5
S3 Ba2 Br3 87.14(5) 5_556 5
S2 Ba2 Br3 130.33(5) . 5
S2 Ba2 S4 131.26(5) 5 6_556
S3 Ba2 S4 64.79(6) 5_556 6_556
S2 Ba2 S4 132.49(5) . 6_556
Br3 Ba2 S4 74.57(4) 5 6_556
S2 Ba2 Br3 150.71(5) 5 6_556
S3 Ba2 Br3 92.01(4) 5_556 6_556
S2 Ba2 Br3 68.22(5) . 6_556
Br3 Ba2 Br3 142.813(17) 5 6_556
S4 Ba2 Br3 71.56(4) 6_556 6_556
S2 Ba2 S4 64.13(6) 5 .
S3 Ba2 S4 74.42(6) 5_556 .
S2 Ba2 S4 69.40(5) . .
Br3 Ba2 S4 128.09(4) 5 .
S4 Ba2 S4 132.38(2) 6_556 .
Br3 Ba2 S4 86.96(4) 6_556 .
S2 Ba2 S3 126.39(6) 5 6_556
S3 Ba2 S3 142.64(3) 5_556 6_556
S2 Ba2 S3 65.23(6) . 6_556
Br3 Ba2 S3 88.34(4) 5 6_556
S4 Ba2 S3 78.27(5) 6_556 6_556
Br3 Ba2 S3 70.27(5) 6_556 6_556
S4 Ba2 S3 134.07(5) . 6_556
S2 Ba2 Al9 97.99(5) 5 1_554
S3 Ba2 Al9 175.77(5) 5_556 1_554
S2 Ba2 Al9 37.69(6) . 1_554
Br3 Ba2 Al9 96.83(5) 5 1_554
S4 Ba2 Al9 114.82(6) 6_556 1_554
Br3 Ba2 Al9 83.95(4) 6_556 1_554
S4 Ba2 Al9 104.04(6) . 1_554
S3 Ba2 Al9 36.56(6) 6_556 1_554
S2 Ba2 S4 67.55(5) 5 5
S3 Ba2 S4 148.67(5) 5_556 5
S2 Ba2 S4 61.72(6) . 5
Br3 Ba2 S4 68.65(4) 5 5
S4 Ba2 S4 123.07(5) 6_556 5
Br3 Ba2 S4 119.31(4) 6_556 5
S4 Ba2 S4 104.55(4) . 5
S3 Ba2 S4 59.20(5) 6_556 5
Al9 Ba2 S4 35.36(5) 1_554 5
S2 Ba2 Ba2 48.16(3) 5 5
S3 Ba2 Ba2 120.08(5) 5_556 5
S2 Ba2 Ba2 47.41(4) . 5
Br3 Ba2 Ba2 100.75(3) 5 5
S4 Ba2 Ba2 173.45(4) 6_556 5
Br3 Ba2 Ba2 111.56(3) 6_556 5
S4 Ba2 Ba2 54.12(4) . 5
S3 Ba2 Ba2 97.20(4) 6_556 5
Al9 Ba2 Ba2 60.69(5) 1_554 5
S4 Ba2 Ba2 50.43(3) 5 5
S2 Ba2 Ba2 47.43(3) 5 7
S3 Ba2 Ba2 47.83(4) 5_556 7
S2 Ba2 Ba2 142.42(4) . 7
Br3 Ba2 Ba2 49.184(18) 5 7
S4 Ba2 Ba2 85.08(3) 6_556 7
Br3 Ba2 Ba2 139.67(2) 6_556 7
S4 Ba2 Ba2 85.24(3) . 7
S3 Ba2 Ba2 137.31(4) 6_556 7
Al9 Ba2 Ba2 136.28(4) 1_554 7
S4 Ba2 Ba2 100.94(3) 5 7
Ba2 Ba2 Ba2 95.328(13) 5 7
Ba1 Br3 Ba2 103.65(4) 6_656 5
Ba1 Br3 Ba2 103.65(4) 6_656 3
Ba2 Br3 Ba2 81.63(4) 5 3
Ba1 Br3 Ba2 83.56(3) 6_656 4
Ba2 Br3 Ba2 169.45(4) 5 4
Ba2 Br3 Ba2 89.229(11) 3 4
Ba1 Br3 Ba2 83.56(3) 6_656 6_656
Ba2 Br3 Ba2 89.229(11) 5 6_656
Ba2 Br3 Ba2 169.45(4) 3 6_656
Ba2 Br3 Ba2 99.34(4) 4 6_656
Ba1 Br3 Ba1 157.52(5) 6_656 .
Ba2 Br3 Ba1 93.27(3) 5 .
Ba2 Br3 Ba1 93.27(3) 3 .
Ba2 Br3 Ba1 81.95(3) 4 .
Ba2 Br3 Ba1 81.95(3) 6_656 .
Al9 S4 Ba1 168.19(12) 5_556 .
Al9 S4 Ba1 84.33(9) 5_556 5_556
Ba1 S4 Ba1 106.35(6) . 5_556
Al9 S4 Ba2 90.36(10) 5_556 6_656
Ba1 S4 Ba2 91.95(5) . 6_656
Ba1 S4 Ba2 103.51(6) 5_556 6_656
Al9 S4 Ba2 88.73(10) 5_556 .
Ba1 S4 Ba2 85.01(5) . .
Ba1 S4 Ba2 97.03(5) 5_556 .
Ba2 S4 Ba2 159.25(7) 6_656 .
Al9 S4 Ba2 70.56(9) 5_556 5
Ba1 S4 Ba2 98.12(6) . 5
Ba1 S4 Ba2 153.74(6) 5_556 5
Ba2 S4 Ba2 84.70(4) 6_656 5
Ba2 S4 Ba2 75.45(4) . 5
Al9 S3 Ba1 154.06(15) 6_657 .
Al9 S3 Ba2 92.73(9) 6_657 3_556
Ba1 S3 Ba2 106.31(6) . 3_556
Al9 S3 Ba2 92.73(9) 6_657 5_556
Ba1 S3 Ba2 106.31(6) . 5_556
Ba2 S3 Ba2 84.34(7) 3_556 5_556
Al9 S3 Ba2 73.17(8) 6_657 4
Ba1 S3 Ba2 89.54(6) . 4
Ba2 S3 Ba2 88.503(15) 3_556 4
Ba2 S3 Ba2 163.89(9) 5_556 4
Al9 S3 Ba2 73.17(8) 6_657 6_656
Ba1 S3 Ba2 89.54(6) . 6_656
Ba2 S3 Ba2 163.89(9) 3_556 6_656
Ba2 S3 Ba2 88.503(15) 5_556 6_656
Ba2 S3 Ba2 94.61(7) 4 6_656
Al9 S2 Ba2 94.64(9) 1_554 3
Al9 S2 Ba2 94.64(9) 1_554 5
Ba2 S2 Ba2 85.13(7) 3 5
Al9 S2 Ba1 154.69(14) 1_554 .
Ba2 S2 Ba1 103.87(6) 3 .
Ba2 S2 Ba1 103.87(6) 5 .
Al9 S2 Ba2 78.84(7) 1_554 .
Ba2 S2 Ba2 167.19(8) 3 .
Ba2 S2 Ba2 84.426(17) 5 .
Ba1 S2 Ba2 85.86(5) . .
Al9 S2 Ba2 78.84(7) 1_554 7_565
Ba2 S2 Ba2 84.426(17) 3 7_565
Ba2 S2 Ba2 167.19(8) 5 7_565
Ba1 S2 Ba2 85.86(5) . 7_565
Ba2 S2 Ba2 104.85(8) . 7_565
S4 Al9 S4 119.13(17) 3_556 5_556
S4 Al9 S3 106.43(11) 3_556 6_557
S4 Al9 S3 106.43(11) 5_556 6_557
S4 Al9 S2 107.14(11) 3_556 1_556
S4 Al9 S2 107.14(11) 5_556 1_556
S3 Al9 S2 110.48(16) 6_557 1_556
S4 Al9 Ba2 74.08(6) 3_556 7_566
S4 Al9 Ba2 166.43(12) 5_556 7_566
S3 Al9 Ba2 70.26(8) 6_557 7_566
S2 Al9 Ba2 63.47(7) 1_556 7_566
S4 Al9 Ba2 166.43(12) 3_556 1_556
S4 Al9 Ba2 74.08(6) 5_556 1_556
S3 Al9 Ba2 70.26(8) 6_557 1_556
S2 Al9 Ba2 63.47(7) 1_556 1_556
Ba2 Al9 Ba2 92.56(7) 7_566 1_556
S4 Al9 Ba1 59.64(9) 3_556 .
S4 Al9 Ba1 59.64(9) 5_556 .
S3 Al9 Ba1 127.76(14) 6_557 .
S2 Al9 Ba1 121.76(13) 1_556 .
Ba2 Al9 Ba1 133.12(4) 7_566 .
Ba2 Al9 Ba1 133.12(4) 1_556 .

loop_
_geom_bond_atom_site_label_1
_geom_bond_atom_site_label_2
_geom_bond_distance
_geom_bond_site_symmetry_2
Ba1 S3 3.029(3) .
Ba1 S4 3.066(2) 7_565
Ba1 S4 3.066(2) .
Ba1 S4 3.234(2) 3_556
Ba1 S4 3.234(2) 5_556
Ba1 S2 3.238(3) .
Ba1 Br3 3.2515(16) 6_556
Ba1 Br3 3.6570(16) .
Ba1 Al9 3.730(3) .
Ba1 Ba2 4.4371(8) 7_565
Ba1 Ba2 4.6351(8) 4
Ba1 Ba2 4.6351(8) 6_656
Ba2 S2 3.238(2) 5
Ba2 S3 3.262(2) 5_556
Ba2 S2 3.2760(17) .
Ba2 Br3 3.3505(12) 5
Ba2 S4 3.373(2) 6_556
Ba2 Br3 3.4059(11) 6_556
Ba2 S4 3.485(2) .
Ba2 S3 3.533(2) 6_556
Ba2 Al9 3.592(2) 1_554
Ba2 S4 3.663(2) 5
Ba2 Ba2 4.3765(10) 5
Ba2 Ba2 4.3800(11) 7
Br3 Ba1 3.2515(16) 6_656
Br3 Ba2 3.3505(12) 5
Br3 Ba2 3.3505(12) 3
Br3 Ba2 3.4059(11) 4
Br3 Ba2 3.4059(11) 6_656
S4 Al9 2.205(2) 5_556
S4 Ba1 3.234(2) 5_556
S4 Ba2 3.373(2) 6_656
S4 Ba2 3.663(2) 5
S3 Al9 2.236(4) 6_657
S3 Ba2 3.262(2) 3_556
S3 Ba2 3.262(2) 5_556
S3 Ba2 3.533(2) 4
S3 Ba2 3.533(2) 6_656
S2 Al9 2.239(4) 1_554
S2 Ba2 3.238(2) 3
S2 Ba2 3.238(2) 5
S2 Ba2 3.2760(17) 7_565
Al9 S4 2.205(2) 3_556
Al9 S4 2.205(2) 5_556
Al9 S3 2.236(4) 6_557
Al9 S2 2.239(4) 1_556
Al9 Ba2 3.592(2) 7_566
Al9 Ba2 3.592(2) 1_556
